data_1568423
loop_
_publ_author_name
'Nilova, Aleksandra'
'Mannchen, Michael D.'
'Noel, Abdias N.'
'Semenova, Evgeniya'
'Grenning, Alexander J.'

_publ_section_title
;
 Vicinal stereocenters <i>via</i> asymmetric allylic alkylation and Cope
 rearrangement: a straightforward route to functionally and
 stereochemically rich heterocycles.
;
_journal_issue 10
_journal_name_full 'Chemical science'
_journal_page_first 2755
_journal_page_last 2762
_journal_paper_doi 10.1039/d2sc07021a
_journal_volume 14
_journal_year 2023
_chemical_absolute_configuration ad
_chemical_formula_sum 'C23 H24 Cl N O4 S'
_chemical_formula_weight 445.94
_space_group_crystal_system monoclinic
_space_group_IT_number 4
_space_group_name_Hall 'P 2yb'
_space_group_name_H-M_alt 'P 1 21 1'
_atom_sites_solution_hydrogens geom
_atom_sites_solution_primary direct
_atom_sites_solution_secondary difmap
_audit_creation_method SHELXL-2018/3
_audit_update_record
;
2022-07-30 deposited with the CCDC.	2023-02-13 downloaded from the CCDC.
;
_cell_angle_alpha 90
_cell_angle_beta 99.4170(10)
_cell_angle_gamma 90
_cell_formula_units_Z 2
_cell_length_a 11.1508(4)
_cell_length_b 6.3344(2)
_cell_length_c 15.0399(5)
_cell_measurement_reflns_used 8580
_cell_measurement_temperature 100(2)
_cell_measurement_theta_max 32.44
_cell_measurement_theta_min 2.48
_cell_volume 1048.01(6)
_computing_cell_refinement 'Bruker APEX3 (Bruker, 2019)'
_computing_data_collection 'Bruker APEX3 (Bruker, 2019)'
_computing_data_reduction 'Bruker Apex3 SAINT (Bruker, 2019)'
_computing_molecular_graphics 'XP in SHELXTL-plus, Bruker 2019'
_computing_publication_material 'SHELXL2015, Sheldrick, G. M. 2019'
_computing_structure_refinement 'SHELXL2015, Sheldrick G. M. 2019'
_computing_structure_solution 'SHELXL2015, Sheldrick G. M. 2019'
_diffrn_ambient_temperature 100(2)
_diffrn_measured_fraction_theta_full 0.999
_diffrn_measured_fraction_theta_max 0.918
_diffrn_measurement_device_type 'D8 Venture with PHOTON III'
_diffrn_measurement_method 'phi and omega scans'
_diffrn_radiation_type MoK\a
_diffrn_radiation_wavelength 0.71073
_diffrn_reflns_av_R_equivalents 0.0447
_diffrn_reflns_av_unetI/netI 0.0473
_diffrn_reflns_Laue_measured_fraction_full 0.999
_diffrn_reflns_Laue_measured_fraction_max 0.918
_diffrn_reflns_limit_h_max 16
_diffrn_reflns_limit_h_min -16
_diffrn_reflns_limit_k_max 9
_diffrn_reflns_limit_k_min -9
_diffrn_reflns_limit_l_max 21
_diffrn_reflns_limit_l_min -22
_diffrn_reflns_number 22288
_diffrn_reflns_point_group_measured_fraction_full 0.999
_diffrn_reflns_point_group_measured_fraction_max 0.879
_diffrn_reflns_theta_full 25.242
_diffrn_reflns_theta_max 32.747
_diffrn_reflns_theta_min 1.851
_diffrn_source 'micro source 3.0'
_exptl_absorpt_coefficient_mu 0.313
_exptl_absorpt_correction_type multi-scan
_exptl_absorpt_process_details 'Sheldrick, G. M., sadabs (2015). Acta Cryst. C71, 3-8.'
_exptl_crystal_density_diffrn 1.413
_exptl_crystal_description plate
_exptl_crystal_F_000 468
_exptl_transmission_factor_max 0.5657
_exptl_transmission_factor_min 0.4626
_refine_diff_density_max 0.386
_refine_diff_density_min -0.313
_refine_diff_density_rms 0.054
_refine_ls_abs_structure_details
; 
 Flack x determined using 2424 quotients [(I+)-(I-)]/[(I+)+(I-)] 
 (Parsons, Flack and Wagner, Acta Cryst. B69 (2013) 249-259). 
;
_refine_ls_abs_structure_Flack 0.01(2)
_refine_ls_extinction_method none
_refine_ls_goodness_of_fit_ref 1.074
_refine_ls_hydrogen_treatment constr
_refine_ls_matrix_type full
_refine_ls_number_parameters 248
_refine_ls_number_reflns 6791
_refine_ls_number_restraints 1
_refine_ls_restrained_S_all 1.073
_refine_ls_R_factor_all 0.0426
_refine_ls_R_factor_gt 0.0345
_refine_ls_shift/su_max 0.001
_refine_ls_shift/su_mean 0.000
_refine_ls_structure_factor_coef Fsqd
_refine_ls_weighting_details 'w=1/[\s^2^(Fo^2^)+(0.0389P)^2^+0.1045P] where P=(Fo^2^+2Fc^2^)/3'
_refine_ls_weighting_scheme calc
_refine_ls_wR_factor_gt 0.0818
_refine_ls_wR_factor_ref 0.0849
_reflns_Friedel_coverage 0.778
_reflns_Friedel_fraction_full 0.999
_reflns_Friedel_fraction_max 0.834
_reflns_number_gt 6055
_reflns_number_total 6791
_reflns_threshold_expression 'I > 2\s(I)'
_cod_data_source_file d2sc07021a2.cif
_cod_data_source_block lova3
_cod_depositor_comments 'Adding full bibliography for 1568422--1568423.cif.'
_cod_original_sg_symbol_H-M 'P 21'
_cod_database_code 1568423
_shelx_shelxl_version_number 2018/3
_shelx_space_group_comment
; 
The symmetry employed for this shelxl refinement is uniquely defined 
by the following loop, which should always be used as a source of 
symmetry information in preference to the above space-group names. 
They are only intended as comments. 
;

loop_
_space_group_symop_operation_xyz
'x, y, z'
'-x, y+1/2, -z'

loop_
_atom_site_label
_atom_site_type_symbol
_atom_site_fract_x
_atom_site_fract_y
_atom_site_fract_z
_atom_site_U_iso_or_equiv
_atom_site_adp_type
_atom_site_occupancy
_atom_site_site_symmetry_order
_atom_site_calc_flag
_atom_site_refinement_flags_posn
_atom_site_refinement_flags_adp
_atom_site_refinement_flags_occupancy
_atom_site_disorder_assembly
_atom_site_disorder_group
Cl1 Cl 0.27565(5) 0.42431(12) -0.06044(3) 0.03620(16) Uani 1 1 d . . . . .
S3 S 0.94500(4) 0.18958(7) 0.29942(3) 0.01557(10) Uani 1 1 d . . . . .
O1 O 1.03853(13) 0.1106(2) 0.36854(10) 0.0211(3) Uani 1 1 d . . . . .
O2 O 0.88332(13) 0.0514(2) 0.23125(9) 0.0210(3) Uani 1 1 d . . . . .
O3 O 0.47035(13) 0.1267(3) 0.46518(9) 0.0229(3) Uani 1 1 d . . . . .
O4 O 0.60581(13) 0.1637(2) 0.58709(9) 0.0216(3) Uani 1 1 d . . . . .
N1 N 0.84033(14) 0.2860(3) 0.35164(10) 0.0151(3) Uani 1 1 d . . . . .
C1 C 0.86945(17) 0.4242(3) 0.43219(12) 0.0172(3) Uani 1 1 d . . . . .
H1 H 0.957153 0.412336 0.459587 0.021 Uiso 1 1 calc R U . . .
C2 C 0.78632(17) 0.3490(3) 0.49865(12) 0.0175(4) Uani 1 1 d . . . . .
H2A H 0.833256 0.258420 0.545570 0.021 Uiso 1 1 calc R U . . .
H2AB H 0.756150 0.472522 0.528728 0.021 Uiso 1 1 calc R U . . .
C3 C 0.67824(17) 0.2242(3) 0.44784(12) 0.0157(4) Uani 1 1 d . . . . .
H3 H 0.711906 0.084815 0.432677 0.019 Uiso 1 1 calc R U . . .
C4 C 0.62429(17) 0.3253(3) 0.35756(12) 0.0147(3) Uani 1 1 d . . . . .
H4 H 0.583533 0.460066 0.370216 0.018 Uiso 1 1 calc R U . . .
C5 C 0.72683(16) 0.3785(3) 0.30236(12) 0.0163(3) Uani 1 1 d . . . . .
H5 H 0.707718 0.323716 0.239275 0.020 Uiso 1 1 calc R U . . .
C6 C 0.75364(19) 0.6167(3) 0.30435(14) 0.0222(4) Uani 1 1 d . . . . .
H6A H 0.677971 0.699737 0.301950 0.027 Uiso 1 1 calc R U . . .
H6AB H 0.794303 0.658367 0.253248 0.027 Uiso 1 1 calc R U . . .
C7 C 0.8389(2) 0.6489(3) 0.39542(14) 0.0236(4) Uani 1 1 d . . . . .
H7A H 0.913714 0.724566 0.386518 0.028 Uiso 1 1 calc R U . . .
H7AB H 0.797640 0.731029 0.437575 0.028 Uiso 1 1 calc R U . . .
C8 C 0.58391(17) 0.1752(3) 0.50585(12) 0.0170(3) Uani 1 1 d . . . . .
C9 C 0.42752(17) 0.1556(3) 0.36905(12) 0.0196(4) Uani 1 1 d . . . . .
H9A H 0.377048 0.284942 0.360772 0.024 Uiso 1 1 calc R U . . .
H9AB H 0.374449 0.034990 0.346998 0.024 Uiso 1 1 calc R U . . .
C10 C 0.52707(16) 0.1739(3) 0.31054(12) 0.0171(3) Uani 1 1 d . . . . .
H10 H 0.564916 0.031766 0.306864 0.020 Uiso 1 1 calc R U . . .
C11 C 0.46927(12) 0.24073(19) 0.21586(6) 0.0183(4) Uani 1 1 d G . . . .
C12 C 0.46590(12) 0.10051(17) 0.14440(8) 0.0224(4) Uani 1 1 d G . . . .
H12 H 0.502865 -0.034463 0.154114 0.027 Uiso 1 1 calc R U . . .
C13 C 0.40844(13) 0.1578(2) 0.05873(7) 0.0268(5) Uani 1 1 d G . . . .
H13 H 0.406140 0.061936 0.009891 0.032 Uiso 1 1 calc R U . . .
C14 C 0.35436(12) 0.3553(2) 0.04451(6) 0.0258(5) Uani 1 1 d G . . . .
C15 C 0.35773(13) 0.49548(18) 0.11597(8) 0.0268(5) Uani 1 1 d G . . . .
H15 H 0.320767 0.630449 0.106253 0.032 Uiso 1 1 calc R U . . .
C16 C 0.41519(13) 0.43822(18) 0.20164(7) 0.0233(4) Uani 1 1 d G . . . .
H16 H 0.417491 0.534054 0.250477 0.028 Uiso 1 1 calc R U . . .
C17 C 1.00842(11) 0.39596(17) 0.24410(7) 0.0165(3) Uani 1 1 d G . . . .
C18 C 1.10287(11) 0.5147(2) 0.29116(6) 0.0190(4) Uani 1 1 d G . . . .
H18 H 1.138534 0.474769 0.350498 0.023 Uiso 1 1 calc R U . . .
C19 C 1.14512(10) 0.6919(2) 0.25140(8) 0.0206(4) Uani 1 1 d G . . . .
H19 H 1.209670 0.773122 0.283564 0.025 Uiso 1 1 calc R U . . .
C20 C 1.09293(12) 0.75041(18) 0.16458(8) 0.0200(4) Uani 1 1 d G . . . .
C21 C 0.99849(11) 0.6316(2) 0.11752(6) 0.0217(4) Uani 1 1 d G . . . .
H21 H 0.962819 0.671599 0.058187 0.026 Uiso 1 1 calc R U . . .
C22 C 0.95623(10) 0.45442(19) 0.15728(7) 0.0206(4) Uani 1 1 d G . . . .
H22 H 0.891682 0.373245 0.125120 0.025 Uiso 1 1 calc R U . . .
C23 C 1.1329(2) 0.9501(4) 0.12261(15) 0.0283(5) Uani 1 1 d . . . . .
H23A H 1.160567 0.915570 0.065779 0.042 Uiso 1 1 calc R U . . .
H23B H 1.199556 1.015562 0.163972 0.042 Uiso 1 1 calc R U . . .
H23C H 1.064325 1.048645 0.110899 0.042 Uiso 1 1 calc R U . . .

loop_
_atom_site_aniso_label
_atom_site_aniso_U_11
_atom_site_aniso_U_22
_atom_site_aniso_U_33
_atom_site_aniso_U_23
_atom_site_aniso_U_13
_atom_site_aniso_U_12
Cl1 0.0260(3) 0.0628(4) 0.0170(2) 0.0097(2) -0.00472(18) -0.0084(3)
S3 0.01558(19) 0.0154(2) 0.01514(19) -0.00040(16) 0.00074(14) 0.00163(17)
O1 0.0184(7) 0.0226(7) 0.0211(6) 0.0024(6) 0.0000(5) 0.0045(6)
O2 0.0243(7) 0.0190(7) 0.0192(6) -0.0049(5) 0.0021(5) -0.0012(6)
O3 0.0198(7) 0.0315(8) 0.0164(6) 0.0021(6) 0.0002(5) -0.0086(6)
O4 0.0245(7) 0.0240(8) 0.0156(6) 0.0020(6) 0.0010(5) -0.0047(6)
N1 0.0137(7) 0.0172(8) 0.0138(7) -0.0001(6) 0.0001(5) 0.0015(6)
C1 0.0166(8) 0.0185(9) 0.0157(7) -0.0030(7) 0.0003(6) -0.0016(7)
C2 0.0163(8) 0.0223(9) 0.0134(8) 0.0007(7) 0.0005(6) -0.0021(7)
C3 0.0156(8) 0.0160(10) 0.0148(7) 0.0016(6) 0.0002(6) 0.0000(6)
C4 0.0138(8) 0.0150(8) 0.0148(8) 0.0001(6) 0.0000(6) 0.0012(6)
C5 0.0139(8) 0.0197(9) 0.0150(8) 0.0043(6) 0.0017(6) 0.0019(7)
C6 0.0204(9) 0.0188(9) 0.0275(10) 0.0068(8) 0.0043(7) 0.0029(8)
C7 0.0318(10) 0.0149(10) 0.0248(9) -0.0004(7) 0.0062(8) -0.0004(8)
C8 0.0189(8) 0.0147(8) 0.0167(8) 0.0013(7) 0.0006(6) -0.0022(7)
C9 0.0175(8) 0.0243(11) 0.0156(8) 0.0002(7) -0.0018(6) -0.0040(7)
C10 0.0166(7) 0.0174(8) 0.0160(7) -0.0018(7) -0.0010(6) 0.0001(7)
C11 0.0136(8) 0.0251(10) 0.0153(8) -0.0011(7) 0.0000(6) -0.0011(7)
C12 0.0217(9) 0.0259(10) 0.0193(9) -0.0042(8) 0.0029(7) -0.0028(8)
C13 0.0251(9) 0.0390(13) 0.0156(8) -0.0055(8) 0.0012(7) -0.0065(9)
C14 0.0160(9) 0.0451(14) 0.0149(8) 0.0042(8) -0.0010(7) -0.0042(9)
C15 0.0244(10) 0.0347(12) 0.0198(9) 0.0046(8) -0.0010(8) 0.0074(9)
C16 0.0228(9) 0.0290(11) 0.0166(8) -0.0012(8) -0.0012(7) 0.0060(9)
C17 0.0167(8) 0.0181(9) 0.0145(7) 0.0002(7) 0.0022(6) 0.0014(7)
C18 0.0163(8) 0.0246(10) 0.0154(8) -0.0005(7) 0.0004(6) 0.0017(7)
C19 0.0184(8) 0.0235(9) 0.0196(8) -0.0010(8) 0.0019(6) -0.0022(9)
C20 0.0198(9) 0.0219(9) 0.0195(9) 0.0006(7) 0.0064(7) 0.0015(7)
C21 0.0214(9) 0.0267(11) 0.0162(8) 0.0032(7) 0.0003(7) 0.0020(8)
C22 0.0194(9) 0.0249(10) 0.0160(8) -0.0004(7) -0.0017(7) -0.0010(8)
C23 0.0305(11) 0.0280(12) 0.0276(10) 0.0055(9) 0.0087(9) -0.0004(9)

loop_
_atom_type_symbol
_atom_type_description
_atom_type_scat_dispersion_real
_atom_type_scat_dispersion_imag
_atom_type_scat_source
C C 0.0033 0.0016 'International Tables Vol C Tables 4.2.6.8 and 6.1.1.4'
H H 0.0000 0.0000 'International Tables Vol C Tables 4.2.6.8 and 6.1.1.4'
Cl Cl 0.1484 0.1585 'International Tables Vol C Tables 4.2.6.8 and 6.1.1.4'
N N 0.0061 0.0033 'International Tables Vol C Tables 4.2.6.8 and 6.1.1.4'
O O 0.0106 0.0060 'International Tables Vol C Tables 4.2.6.8 and 6.1.1.4'
S S 0.1246 0.1234 'International Tables Vol C Tables 4.2.6.8 and 6.1.1.4'

loop_
_geom_angle_atom_site_label_1
_geom_angle_atom_site_label_2
_geom_angle_atom_site_label_3
_geom_angle
_geom_angle_site_symmetry_1
_geom_angle_site_symmetry_3
_geom_angle_publ_flag
O2 S3 O1 120.73(9) . . ?
O2 S3 N1 106.01(8) . . ?
O1 S3 N1 105.92(8) . . ?
O2 S3 C17 107.35(8) . . ?
O1 S3 C17 107.49(8) . . ?
N1 S3 C17 108.95(8) . . ?
C8 O3 C9 123.51(15) . . ?
C5 N1 C1 103.28(14) . . ?
C5 N1 S3 121.94(12) . . ?
C1 N1 S3 122.38(12) . . ?
N1 C1 C7 104.17(15) . . ?
N1 C1 C2 105.75(15) . . ?
C7 C1 C2 113.28(17) . . ?
N1 C1 H1 111.1 . . ?
C7 C1 H1 111.1 . . ?
C2 C1 H1 111.1 . . ?
C3 C2 C1 109.98(14) . . ?
C3 C2 H2A 109.7 . . ?
C1 C2 H2A 109.7 . . ?
C3 C2 H2AB 109.7 . . ?
C1 C2 H2AB 109.7 . . ?
H2A C2 H2AB 108.2 . . ?
C8 C3 C4 112.93(15) . . ?
C8 C3 C2 112.56(15) . . ?
C4 C3 C2 112.82(15) . . ?
C8 C3 H3 105.9 . . ?
C4 C3 H3 105.9 . . ?
C2 C3 H3 105.9 . . ?
C10 C4 C3 107.05(15) . . ?
C10 C4 C5 114.58(15) . . ?
C3 C4 C5 110.31(14) . . ?
C10 C4 H4 108.2 . . ?
C3 C4 H4 108.2 . . ?
C5 C4 H4 108.2 . . ?
N1 C5 C6 103.38(15) . . ?
N1 C5 C4 106.85(14) . . ?
C6 C5 C4 111.09(16) . . ?
N1 C5 H5 111.7 . . ?
C6 C5 H5 111.7 . . ?
C4 C5 H5 111.7 . . ?
C5 C6 C7 103.65(15) . . ?
C5 C6 H6A 111.0 . . ?
C7 C6 H6A 111.0 . . ?
C5 C6 H6AB 111.0 . . ?
C7 C6 H6AB 111.0 . . ?
H6A C6 H6AB 109.0 . . ?
C1 C7 C6 105.25(15) . . ?
C1 C7 H7A 110.7 . . ?
C6 C7 H7A 110.7 . . ?
C1 C7 H7AB 110.7 . . ?
C6 C7 H7AB 110.7 . . ?
H7A C7 H7AB 108.8 . . ?
O4 C8 O3 117.67(17) . . ?
O4 C8 C3 123.64(17) . . ?
O3 C8 C3 118.52(15) . . ?
O3 C9 C10 115.42(15) . . ?
O3 C9 H9A 108.4 . . ?
C10 C9 H9A 108.4 . . ?
O3 C9 H9AB 108.4 . . ?
C10 C9 H9AB 108.4 . . ?
H9A C9 H9AB 107.5 . . ?
C11 C10 C9 108.84(14) . . ?
C11 C10 C4 114.65(15) . . ?
C9 C10 C4 107.90(15) . . ?
C11 C10 H10 108.4 . . ?
C9 C10 H10 108.4 . . ?
C4 C10 H10 108.4 . . ?
C12 C11 C16 120.0 . . ?
C12 C11 C10 119.93(11) . . ?
C16 C11 C10 120.01(11) . . ?
C11 C12 C13 120.0 . . ?
C11 C12 H12 120.0 . . ?
C13 C12 H12 120.0 . . ?
C14 C13 C12 120.0 . . ?
C14 C13 H13 120.0 . . ?
C12 C13 H13 120.0 . . ?
C15 C14 C13 120.0 . . ?
C15 C14 Cl1 119.26(8) . . ?
C13 C14 Cl1 120.65(8) . . ?
C14 C15 C16 120.0 . . ?
C14 C15 H15 120.0 . . ?
C16 C15 H15 120.0 . . ?
C15 C16 C11 120.0 . . ?
C15 C16 H16 120.0 . . ?
C11 C16 H16 120.0 . . ?
C18 C17 C22 120.0 . . ?
C18 C17 S3 119.42(7) . . ?
C22 C17 S3 120.23(7) . . ?
C19 C18 C17 120.0 . . ?
C19 C18 H18 120.0 . . ?
C17 C18 H18 120.0 . . ?
C18 C19 C20 120.0 . . ?
C18 C19 H19 120.0 . . ?
C20 C19 H19 120.0 . . ?
C21 C20 C19 120.0 . . ?
C21 C20 C23 119.36(12) . . ?
C19 C20 C23 120.54(12) . . ?
C20 C21 C22 120.0 . . ?
C20 C21 H21 120.0 . . ?
C22 C21 H21 120.0 . . ?
C21 C22 C17 120.0 . . ?
C21 C22 H22 120.0 . . ?
C17 C22 H22 120.0 . . ?
C20 C23 H23A 109.5 . . ?
C20 C23 H23B 109.5 . . ?
H23A C23 H23B 109.5 . . ?
C20 C23 H23C 109.5 . . ?
H23A C23 H23C 109.5 . . ?
H23B C23 H23C 109.5 . . ?

loop_
_geom_bond_atom_site_label_1
_geom_bond_atom_site_label_2
_geom_bond_distance
_geom_bond_site_symmetry_2
_geom_bond_publ_flag
Cl1 C14 1.7321 . ?
S3 O2 1.4352(14) . ?
S3 O1 1.4366(14) . ?
S3 N1 1.6284(17) . ?
S3 C17 1.7590(10) . ?
O3 C8 1.349(2) . ?
O3 C9 1.458(2) . ?
O4 C8 1.208(2) . ?
N1 C5 1.479(2) . ?
N1 C1 1.487(2) . ?
C1 C7 1.545(3) . ?
C1 C2 1.545(3) . ?
C1 H1 1.0000 . ?
C2 C3 1.536(2) . ?
C2 H2A 0.9900 . ?
C2 H2AB 0.9900 . ?
C3 C8 1.505(3) . ?
C3 C4 1.533(2) . ?
C3 H3 1.0000 . ?
C4 C10 1.531(3) . ?
C4 C5 1.556(3) . ?
C4 H4 1.0000 . ?
C5 C6 1.537(3) . ?
C5 H5 1.0000 . ?
C6 C7 1.548(3) . ?
C6 H6A 0.9900 . ?
C6 H6AB 0.9900 . ?
C7 H7A 0.9900 . ?
C7 H7AB 0.9900 . ?
C9 C10 1.530(3) . ?
C9 H9A 0.9900 . ?
C9 H9AB 0.9900 . ?
C10 C11 1.5238(19) . ?
C10 H10 1.0000 . ?
C11 C12 1.3900 . ?
C11 C16 1.3900 . ?
C12 C13 1.3900 . ?
C12 H12 0.9500 . ?
C13 C14 1.3900 . ?
C13 H13 0.9500 . ?
C14 C15 1.3900 . ?
C15 C16 1.3900 . ?
C15 H15 0.9500 . ?
C16 H16 0.9500 . ?
C17 C18 1.3900 . ?
C17 C22 1.3900 . ?
C18 C19 1.3900 . ?
C18 H18 0.9500 . ?
C19 C20 1.3900 . ?
C19 H19 0.9500 . ?
C20 C21 1.3900 . ?
C20 C23 1.513(2) . ?
C21 C22 1.3900 . ?
C21 H21 0.9500 . ?
C22 H22 0.9500 . ?
C23 H23A 0.9800 . ?
C23 H23B 0.9800 . ?
C23 H23C 0.9800 . ?
